data_4104641
loop_
_publ_author_name
'Dan Zhao'
'Daqiang Yuan'
'Daofeng Sun'
'Hong-Cai Zhou'

_publ_section_title
;
 Stabilization of Metal-Organic Frameworks with High Surface Areas by the
 Incorporation of Mesocavities with Microwindows
;
_journal_name_full 'Journal of the American Chemical Society'
_journal_page_first 9186
_journal_page_last 9188
_journal_paper_doi 10.1021/ja901109t
_journal_volume 131
_journal_year 2009
_chemical_formula_moiety 'C12 H6 Cu O5'
_chemical_formula_sum 'C12 H6 Cu O5'
_chemical_formula_weight 293.71
_chemical_name_systematic
; 
 ? 
;
_space_group_IT_number 225
_symmetry_cell_setting cubic
_symmetry_space_group_name_Hall '-F 4 2 3'
_symmetry_space_group_name_H-M 'F m -3 m'
_atom_sites_solution_hydrogens geom
_atom_sites_solution_primary direct
_atom_sites_solution_secondary difmap
_audit_creation_method SHELXL-97
_cell_angle_alpha 90.00
_cell_angle_beta 90.00
_cell_angle_gamma 90.00
_cell_formula_units_Z 96
_cell_length_a 42.7958(6)
_cell_length_b 42.7958(6)
_cell_length_c 42.7958(6)
_cell_measurement_reflns_used 9867
_cell_measurement_temperature 173(2)
_cell_measurement_theta_max 31.828
_cell_measurement_theta_min 2.920
_cell_volume 78379.7(19)
_computing_cell_refinement 'Bruker AXS SAINT (v 7.34A, Bruker 2003)'
_computing_data_collection 'Proteum II (v 2.2, Bruker 2007)'
_computing_data_reduction 'Bruker AXS SAINT (v 7.34A, Bruker 2003)'
_computing_structure_refinement 'SHELXL-97 (Sheldrick, 1997)'
_computing_structure_solution 'SHELXS-97 (Sheldrick, 1990)'
_diffrn_ambient_temperature 173(2)
_diffrn_measured_fraction_theta_full 0.969
_diffrn_measured_fraction_theta_max 0.969
_diffrn_measurement_device_type 'Bruker three circle diffractometer'
_diffrn_measurement_method 'omega scan'
_diffrn_radiation_monochromator 'mirror system'
_diffrn_radiation_source 'rotating anode'
_diffrn_radiation_type CuK\a
_diffrn_radiation_wavelength 1.54178
_diffrn_reflns_av_R_equivalents 0.0560
_diffrn_reflns_av_sigmaI/netI 0.0149
_diffrn_reflns_limit_h_max 25
_diffrn_reflns_limit_h_min -28
_diffrn_reflns_limit_k_max 29
_diffrn_reflns_limit_k_min -21
_diffrn_reflns_limit_l_max 15
_diffrn_reflns_limit_l_min -28
_diffrn_reflns_number 33881
_diffrn_reflns_theta_full 32.53
_diffrn_reflns_theta_max 32.53
_diffrn_reflns_theta_min 1.79
_exptl_absorpt_coefficient_mu 0.989
_exptl_absorpt_correction_T_max 0.9709
_exptl_absorpt_correction_T_min 0.9251
_exptl_absorpt_correction_type multi-scan
_exptl_crystal_colour blue
_exptl_crystal_density_diffrn 0.597
_exptl_crystal_description block
_exptl_crystal_F_000 14112
_exptl_crystal_size_max 0.08
_exptl_crystal_size_mid 0.07
_exptl_crystal_size_min 0.03
_refine_diff_density_max 0.242
_refine_diff_density_min -0.144
_refine_diff_density_rms 0.032
_refine_ls_extinction_method none
_refine_ls_goodness_of_fit_ref 1.122
_refine_ls_hydrogen_treatment constr
_refine_ls_matrix_type full
_refine_ls_number_parameters 98
_refine_ls_number_reflns 740
_refine_ls_number_restraints 9
_refine_ls_restrained_S_all 1.138
_refine_ls_R_factor_all 0.0444
_refine_ls_R_factor_gt 0.0423
_refine_ls_shift/su_max 0.000
_refine_ls_shift/su_mean 0.000
_refine_ls_structure_factor_coef Fsqd
_refine_ls_weighting_details 'calc w=1/[\s^2^(Fo^2^)+(0.0618P)^2^+561.7911P] where P=(Fo^2^+2Fc^2^)/3'
_refine_ls_weighting_scheme calc
_refine_ls_wR_factor_gt 0.1176
_refine_ls_wR_factor_ref 0.1187
_reflns_number_gt 702
_reflns_number_total 740
_reflns_threshold_expression >2sigma(I)
_cod_data_source_file ja901109t_si_003.cif
_cod_data_source_block PCN-61
_cod_database_code 4104641

loop_
_symmetry_equiv_pos_as_xyz
'x, y, z'
'-y, x, z'
'-x, -y, z'
'y, -x, z'
'x, -z, y'
'x, -y, -z'
'x, z, -y'
'z, y, -x'
'-x, y, -z'
'-z, y, x'
'z, x, y'
'y, z, x'
'-y, -z, x'
'z, -x, -y'
'-y, z, -x'
'-z, -x, y'
'-z, x, -y'
'y, -z, -x'
'y, x, -z'
'-y, -x, -z'
'-x, z, y'
'-x, -z, -y'
'z, -y, x'
'-z, -y, -x'
'x, y+1/2, z+1/2'
'-y, x+1/2, z+1/2'
'-x, -y+1/2, z+1/2'
'y, -x+1/2, z+1/2'
'x, -z+1/2, y+1/2'
'x, -y+1/2, -z+1/2'
'x, z+1/2, -y+1/2'
'z, y+1/2, -x+1/2'
'-x, y+1/2, -z+1/2'
'-z, y+1/2, x+1/2'
'z, x+1/2, y+1/2'
'y, z+1/2, x+1/2'
'-y, -z+1/2, x+1/2'
'z, -x+1/2, -y+1/2'
'-y, z+1/2, -x+1/2'
'-z, -x+1/2, y+1/2'
'-z, x+1/2, -y+1/2'
'y, -z+1/2, -x+1/2'
'y, x+1/2, -z+1/2'
'-y, -x+1/2, -z+1/2'
'-x, z+1/2, y+1/2'
'-x, -z+1/2, -y+1/2'
'z, -y+1/2, x+1/2'
'-z, -y+1/2, -x+1/2'
'x+1/2, y, z+1/2'
'-y+1/2, x, z+1/2'
'-x+1/2, -y, z+1/2'
'y+1/2, -x, z+1/2'
'x+1/2, -z, y+1/2'
'x+1/2, -y, -z+1/2'
'x+1/2, z, -y+1/2'
'z+1/2, y, -x+1/2'
'-x+1/2, y, -z+1/2'
'-z+1/2, y, x+1/2'
'z+1/2, x, y+1/2'
'y+1/2, z, x+1/2'
'-y+1/2, -z, x+1/2'
'z+1/2, -x, -y+1/2'
'-y+1/2, z, -x+1/2'
'-z+1/2, -x, y+1/2'
'-z+1/2, x, -y+1/2'
'y+1/2, -z, -x+1/2'
'y+1/2, x, -z+1/2'
'-y+1/2, -x, -z+1/2'
'-x+1/2, z, y+1/2'
'-x+1/2, -z, -y+1/2'
'z+1/2, -y, x+1/2'
'-z+1/2, -y, -x+1/2'
'x+1/2, y+1/2, z'
'-y+1/2, x+1/2, z'
'-x+1/2, -y+1/2, z'
'y+1/2, -x+1/2, z'
'x+1/2, -z+1/2, y'
'x+1/2, -y+1/2, -z'
'x+1/2, z+1/2, -y'
'z+1/2, y+1/2, -x'
'-x+1/2, y+1/2, -z'
'-z+1/2, y+1/2, x'
'z+1/2, x+1/2, y'
'y+1/2, z+1/2, x'
'-y+1/2, -z+1/2, x'
'z+1/2, -x+1/2, -y'
'-y+1/2, z+1/2, -x'
'-z+1/2, -x+1/2, y'
'-z+1/2, x+1/2, -y'
'y+1/2, -z+1/2, -x'
'y+1/2, x+1/2, -z'
'-y+1/2, -x+1/2, -z'
'-x+1/2, z+1/2, y'
'-x+1/2, -z+1/2, -y'
'z+1/2, -y+1/2, x'
'-z+1/2, -y+1/2, -x'
'-x, -y, -z'
'y, -x, -z'
'x, y, -z'
'-y, x, -z'
'-x, z, -y'
'-x, y, z'
'-x, -z, y'
'-z, -y, x'
'x, -y, z'
'z, -y, -x'
'-z, -x, -y'
'-y, -z, -x'
'y, z, -x'
'-z, x, y'
'y, -z, x'
'z, x, -y'
'z, -x, y'
'-y, z, x'
'-y, -x, z'
'y, x, z'
'x, -z, -y'
'x, z, y'
'-z, y, -x'
'z, y, x'
'-x, -y+1/2, -z+1/2'
'y, -x+1/2, -z+1/2'
'x, y+1/2, -z+1/2'
'-y, x+1/2, -z+1/2'
'-x, z+1/2, -y+1/2'
'-x, y+1/2, z+1/2'
'-x, -z+1/2, y+1/2'
'-z, -y+1/2, x+1/2'
'x, -y+1/2, z+1/2'
'z, -y+1/2, -x+1/2'
'-z, -x+1/2, -y+1/2'
'-y, -z+1/2, -x+1/2'
'y, z+1/2, -x+1/2'
'-z, x+1/2, y+1/2'
'y, -z+1/2, x+1/2'
'z, x+1/2, -y+1/2'
'z, -x+1/2, y+1/2'
'-y, z+1/2, x+1/2'
'-y, -x+1/2, z+1/2'
'y, x+1/2, z+1/2'
'x, -z+1/2, -y+1/2'
'x, z+1/2, y+1/2'
'-z, y+1/2, -x+1/2'
'z, y+1/2, x+1/2'
'-x+1/2, -y, -z+1/2'
'y+1/2, -x, -z+1/2'
'x+1/2, y, -z+1/2'
'-y+1/2, x, -z+1/2'
'-x+1/2, z, -y+1/2'
'-x+1/2, y, z+1/2'
'-x+1/2, -z, y+1/2'
'-z+1/2, -y, x+1/2'
'x+1/2, -y, z+1/2'
'z+1/2, -y, -x+1/2'
'-z+1/2, -x, -y+1/2'
'-y+1/2, -z, -x+1/2'
'y+1/2, z, -x+1/2'
'-z+1/2, x, y+1/2'
'y+1/2, -z, x+1/2'
'z+1/2, x, -y+1/2'
'z+1/2, -x, y+1/2'
'-y+1/2, z, x+1/2'
'-y+1/2, -x, z+1/2'
'y+1/2, x, z+1/2'
'x+1/2, -z, -y+1/2'
'x+1/2, z, y+1/2'
'-z+1/2, y, -x+1/2'
'z+1/2, y, x+1/2'
'-x+1/2, -y+1/2, -z'
'y+1/2, -x+1/2, -z'
'x+1/2, y+1/2, -z'
'-y+1/2, x+1/2, -z'
'-x+1/2, z+1/2, -y'
'-x+1/2, y+1/2, z'
'-x+1/2, -z+1/2, y'
'-z+1/2, -y+1/2, x'
'x+1/2, -y+1/2, z'
'z+1/2, -y+1/2, -x'
'-z+1/2, -x+1/2, -y'
'-y+1/2, -z+1/2, -x'
'y+1/2, z+1/2, -x'
'-z+1/2, x+1/2, y'
'y+1/2, -z+1/2, x'
'z+1/2, x+1/2, -y'
'z+1/2, -x+1/2, y'
'-y+1/2, z+1/2, x'
'-y+1/2, -x+1/2, z'
'y+1/2, x+1/2, z'
'x+1/2, -z+1/2, -y'
'x+1/2, z+1/2, y'
'-z+1/2, y+1/2, -x'
'z+1/2, y+1/2, x'

loop_
_atom_site_label
_atom_site_type_symbol
_atom_site_fract_x
_atom_site_fract_y
_atom_site_fract_z
_atom_site_U_iso_or_equiv
_atom_site_adp_type
_atom_site_occupancy
_atom_site_symmetry_multiplicity
_atom_site_calc_flag
_atom_site_refinement_flags
Cu1 Cu 0.0000 0.13135(3) 0.13135(3) 0.0689(14) Uani 1 4 d S
Cu2 Cu 0.0000 0.17511(4) 0.17511(4) 0.0761(14) Uani 1 4 d S
O1 O 0.03239(14) 0.11230(15) 0.15711(19) 0.086(3) Uani 1 1 d .
O2 O 0.03226(12) 0.14816(17) 0.19450(14) 0.069(2) Uani 1 1 d .
O3 O 0.0000 0.21257(13) 0.21257(13) 0.073(3) Uani 1 4 d S
O4 O 0.0000 0.09612(13) 0.09612(13) 0.116(4) Uani 1 4 d S
C1 C 0.0442(4) 0.1222(3) 0.1837(3) 0.072(4) Uani 1 1 d D
C2 C 0.0803(2) 0.0803(2) 0.1841(5) 0.114(8) Uani 1 2 d SD
H2 H 0.0716 0.0716 0.1656 0.137 Uiso 1 2 calc SR
C3 C 0.0700(3) 0.1056(3) 0.2002(4) 0.084(5) Uani 1 1 d D
C4 C 0.0789(3) 0.1179(3) 0.2279(4) 0.090(5) Uani 1 1 d D
H4 H 0.0692 0.1359 0.2366 0.108 Uiso 1 1 calc R
C5 C 0.1026(3) 0.1026(3) 0.2424(8) 0.122(10) Uani 1 2 d SD
C6 C 0.1135(4) 0.1135(4) 0.2728(9) 0.126(11) Uani 1 2 d SD
C7 C 0.1221(3) 0.1221(3) 0.2939(6) 0.213(16) Uani 1 2 d SD
C8 C 0.1340(3) 0.1340(3) 0.3232(6) 0.145(8) Uani 1 2 d SD
C9 C 0.1215(3) 0.1613(2) 0.3387(2) 0.165(7) Uani 1 2 d SD
H9 H 0.1030 0.1699 0.3301 0.198 Uiso 1 2 calc SR

loop_
_atom_site_aniso_label
_atom_site_aniso_U_11
_atom_site_aniso_U_22
_atom_site_aniso_U_33
_atom_site_aniso_U_23
_atom_site_aniso_U_13
_atom_site_aniso_U_12
Cu1 0.062(2) 0.0725(15) 0.0725(15) -0.0027(17) 0.000 0.000
Cu2 0.071(2) 0.0785(15) 0.0785(15) -0.0179(18) 0.000 0.000
O1 0.081(5) 0.106(6) 0.070(5) -0.005(5) -0.017(5) 0.027(4)
O2 0.054(5) 0.077(5) 0.077(5) 0.001(5) -0.016(3) 0.047(4)
O3 0.083(7) 0.068(4) 0.068(4) -0.030(6) 0.000 0.000
O4 0.213(12) 0.067(5) 0.067(5) -0.047(7) 0.000 0.000
C1 0.102(13) 0.062(11) 0.052(12) -0.004(12) 0.048(11) 0.011(11)
C2 0.068(11) 0.068(11) 0.21(2) -0.028(9) -0.028(9) -0.015(14)
C3 0.084(10) 0.054(12) 0.113(16) 0.026(11) -0.083(11) 0.013(11)
C4 0.063(9) 0.114(12) 0.092(9) -0.071(10) -0.047(8) 0.025(8)
C5 0.066(9) 0.066(9) 0.23(4) -0.047(12) -0.047(12) 0.021(14)
C6 0.100(10) 0.100(10) 0.18(3) -0.036(13) -0.036(13) 0.036(11)
C7 0.25(2) 0.25(2) 0.13(3) -0.122(13) -0.122(13) 0.050(18)
C8 0.127(10) 0.127(10) 0.18(2) -0.016(14) -0.016(14) 0.115(17)
C9 0.18(2) 0.156(10) 0.156(10) -0.089(16) -0.126(12) 0.126(12)

loop_
_atom_type_symbol
_atom_type_description
_atom_type_scat_dispersion_real
_atom_type_scat_dispersion_imag
_atom_type_scat_source
C C 0.0181 0.0091 'International Tables Vol C Tables 4.2.6.8 and 6.1.1.4'
H H 0.0000 0.0000 'International Tables Vol C Tables 4.2.6.8 and 6.1.1.4'
O O 0.0492 0.0322 'International Tables Vol C Tables 4.2.6.8 and 6.1.1.4'
Cu Cu -1.9646 0.5888 'International Tables Vol C Tables 4.2.6.8 and 6.1.1.4'

loop_
_geom_angle_atom_site_label_1
_geom_angle_atom_site_label_2
_geom_angle_atom_site_label_3
_geom_angle
_geom_angle_site_symmetry_1
_geom_angle_site_symmetry_3
O1 Cu1 O1 90.6(3) 118 21
O1 Cu1 O1 168.0(4) 118 102
O1 Cu1 O1 88.1(3) 21 102
O1 Cu1 O1 88.1(3) 118 .
O1 Cu1 O1 168.0(4) 21 .
O1 Cu1 O1 90.6(3) 102 .
O1 Cu1 O4 96.0(2) 118 .
O1 Cu1 O4 96.0(2) 21 .
O1 Cu1 O4 96.0(2) 102 .
O1 Cu1 O4 96.0(2) . .
O1 Cu1 Cu2 84.0(2) 118 .
O1 Cu1 Cu2 84.0(2) 21 .
O1 Cu1 Cu2 84.0(2) 102 .
O1 Cu1 Cu2 84.0(2) . .
O4 Cu1 Cu2 180.0(2) . .
O2 Cu2 O2 88.4(3) 21 118
O2 Cu2 O2 90.1(3) 21 102
O2 Cu2 O2 166.7(4) 118 102
O2 Cu2 O2 166.7(4) 21 .
O2 Cu2 O2 90.1(3) 118 .
O2 Cu2 O2 88.4(3) 102 .
O2 Cu2 O3 96.6(2) 21 .
O2 Cu2 O3 96.6(2) 118 .
O2 Cu2 O3 96.6(2) 102 .
O2 Cu2 O3 96.6(2) . .
O2 Cu2 Cu1 83.4(2) 21 .
O2 Cu2 Cu1 83.4(2) 118 .
O2 Cu2 Cu1 83.4(2) 102 .
O2 Cu2 Cu1 83.4(2) . .
O3 Cu2 Cu1 180.0(2) . .
C1 O1 Cu1 129.0(10) . .
C1 O2 Cu2 128.2(10) . .
O2 C1 O1 115.3(17) . .
O2 C1 C3 121.7(12) . .
O1 C1 C3 123.0(14) . .
C3 C2 C3 105(3) 116 .
C3 C2 H2 127.6 116 .
C3 C2 H2 127.6 . .
C4 C3 C2 131.8(19) . .
C4 C3 C1 116.1(14) . .
C2 C3 C1 112.1(16) . .
C3 C4 C5 115(2) . .
C3 C4 H4 122.5 . .
C5 C4 H4 122.5 . .
C4 C5 C4 121(3) 116 .
C4 C5 C6 119.5(14) 116 .
C4 C5 C6 119.5(14) . .
C7 C6 C5 177.4(13) . .
C6 C7 C8 179.6(16) . .
C9 C8 C9 113(3) 65 .
C9 C8 C7 123.5(14) 65 .
C9 C8 C7 123.6(14) . .
C8 C9 C8 127(3) 42 .
C8 C9 H9 116.4 42 .
C8 C9 H9 116.4 . .

loop_
_geom_bond_atom_site_label_1
_geom_bond_atom_site_label_2
_geom_bond_distance
_geom_bond_site_symmetry_2
Cu1 O1 1.950(8) .
Cu1 O4 2.132(8) .
Cu1 Cu2 2.648(3) .
Cu2 O2 1.981(6) .
Cu2 O3 2.268(8) .
O1 C1 1.314(12) .
O2 C1 1.310(11) .
C1 C3 1.490(16) .
C2 C3 1.359(14) .
C2 H2 0.9500 .
C3 C4 1.350(11) .
C4 C5 1.359(10) .
C4 H4 0.9500 .
C5 C4 1.358(10) 116
C5 C6 1.46(5) .
C6 C7 1.04(3) .
C7 C8 1.45(2) .
C8 C9 1.445(13) .
C9 H9 0.9500 .
